data_4318311
loop_
_publ_author_name
'Stephen R. Foley'
'Glenn P. A. Yap'
'Darrin S. Richeson'

_publ_section_title
;
 Synthesis and Characterization of Iron Complexes with Monoanionic and
 Dianionic N,N',N''-Trialkylguanidinate Ligands
;
_journal_name_full 'Inorganic Chemistry'
_journal_page_first 4149
_journal_page_last 4157
_journal_paper_doi 10.1021/ic020088c
_journal_volume 41
_journal_year 2002
_chemical_formula_sum 'C82 H148 Fe2 N12 O1.5'
_chemical_formula_weight 1437.82
_chemical_name_systematic
;
?
;
_space_group_IT_number 2
_symmetry_cell_setting triclinic
_symmetry_space_group_name_Hall '-P 1'
_symmetry_space_group_name_H-M 'P -1'
_atom_sites_solution_hydrogens geom
_atom_sites_solution_primary direct
_atom_sites_solution_secondary difmap
_audit_creation_method SHELXL-97
_cell_angle_alpha 86.821(2)
_cell_angle_beta 72.475(2)
_cell_angle_gamma 63.664(1)
_cell_formula_units_Z 2
_cell_length_a 14.283(1)
_cell_length_b 14.437(1)
_cell_length_c 23.517(2)
_cell_measurement_reflns_used 'reflections from 60 data frames'
_cell_measurement_temperature 203(2)
_cell_measurement_theta_max 28.29
_cell_measurement_theta_min 1.47
_cell_volume 4126.9(5)
_computing_cell_refinement 'Bruker SMART'
_computing_data_collection 'Bruker SMART'
_computing_data_reduction 'Bruker SHELXTL'
_computing_molecular_graphics 'Bruker SHELXTL'
_computing_publication_material 'Bruker SHELXTL'
_computing_structure_refinement 'SHELXL-97 (Sheldrick, 1997)'
_computing_structure_solution 'SHELXS-97 (Sheldrick, 1990)'
_diffrn_ambient_temperature 203(2)
_diffrn_measured_fraction_theta_full 0.987
_diffrn_measured_fraction_theta_max 0.987
_diffrn_measurement_device_type 'CCD area detector'
_diffrn_measurement_method 'phi and omega scans'
_diffrn_radiation_monochromator graphite
_diffrn_radiation_source 'fine-focus sealed tube'
_diffrn_radiation_type MoK\a
_diffrn_radiation_wavelength 0.71073
_diffrn_reflns_av_R_equivalents 0.0509
_diffrn_reflns_av_sigmaI/netI 0.0996
_diffrn_reflns_limit_h_max 16
_diffrn_reflns_limit_h_min -15
_diffrn_reflns_limit_k_max 16
_diffrn_reflns_limit_k_min -16
_diffrn_reflns_limit_l_max 27
_diffrn_reflns_limit_l_min 0
_diffrn_reflns_number 18748
_diffrn_reflns_theta_full 24.71
_diffrn_reflns_theta_max 24.71
_diffrn_reflns_theta_min 1.58
_diffrn_standards_decay_% <1
_diffrn_standards_number '50 standard frames at start and end'
_exptl_absorpt_coefficient_mu 0.402
_exptl_absorpt_correction_T_max 0.928077
_exptl_absorpt_correction_T_min 0.482993
_exptl_absorpt_correction_type multi-scan
_exptl_absorpt_process_details 'Blessing, Acta Cryst. (1995) A51 33-38.'
_exptl_crystal_colour colourless
_exptl_crystal_density_diffrn 1.157
_exptl_crystal_density_method 'not measured'
_exptl_crystal_description block
_exptl_crystal_F_000 1576
_exptl_crystal_size_max .3
_exptl_crystal_size_mid .3
_exptl_crystal_size_min .3
_refine_diff_density_max 0.656
_refine_diff_density_min -0.411
_refine_diff_density_rms 0.061
_refine_ls_extinction_method none
_refine_ls_goodness_of_fit_ref 1.052
_refine_ls_hydrogen_treatment mixed
_refine_ls_matrix_type full
_refine_ls_number_parameters 947
_refine_ls_number_reflns 13889
_refine_ls_number_restraints 22
_refine_ls_restrained_S_all 1.059
_refine_ls_R_factor_all 0.0769
_refine_ls_R_factor_gt 0.0508
_refine_ls_shift/su_max 0.018
_refine_ls_shift/su_mean 0.005
_refine_ls_structure_factor_coef Fsqd
_refine_ls_weighting_details 'calc w=1/[\s^2^(Fo^2^)+(0.0600P)^2^+0.0000P] where P=(Fo^2^+2Fc^2^)/3'
_refine_ls_weighting_scheme calc
_refine_ls_wR_factor_gt 0.1231
_refine_ls_wR_factor_ref 0.1320
_reflns_number_gt 9146
_reflns_number_total 13889
_reflns_threshold_expression >2sigma(I)
_cod_data_source_file ic020088c_1.cif
_cod_data_source_block dr150
_cod_depositor_comments
;
The following automatic conversions were performed:

'_symmetry_cell_setting' value 'Triclinic' changed to 'triclinic'
according to the built-in table from CIF Core dictionary named
'cif_core.dic' version 2.4.1 from 2010-06-29.

Automatic conversion script
Id: cif_fix_values 1646 2011-03-28 12:23:43Z adriana 
;
_cod_original_cell_volume 4127.1(7)
_cod_original_formula_sum 'C82 H148 Fe2 N12 O1.50'
_cod_database_code 4318311

loop_
_symmetry_equiv_pos_as_xyz
'x, y, z'
'-x, -y, -z'

loop_
_atom_site_label
_atom_site_type_symbol
_atom_site_fract_x
_atom_site_fract_y
_atom_site_fract_z
_atom_site_U_iso_or_equiv
_atom_site_adp_type
_atom_site_occupancy
_atom_site_symmetry_multiplicity
_atom_site_calc_flag
_atom_site_refinement_flags
_atom_site_disorder_assembly
_atom_site_disorder_group
Fe1 Fe 0.43299(3) 0.13945(3) 0.294237(19) 0.02819(12) Uani 1 1 d . . .
Fe2 Fe 0.32800(3) 0.35790(3) 0.244817(19) 0.02754(12) Uani 1 1 d . . .
N1 N 0.4013(2) 0.01682(19) 0.33449(12) 0.0395(7) Uani 1 1 d . . .
N2 N 0.5707(2) -0.0006(2) 0.29568(13) 0.0464(7) Uani 1 1 d . . .
N3 N 0.5485(2) -0.1448(2) 0.34257(13) 0.0476(7) Uani 1 1 d . . .
H3C H 0.5584 -0.1541 0.3776 0.057 Uiso 1 1 calc R A 1
N4 N 0.3013(2) 0.45745(18) 0.17539(11) 0.0310(6) Uani 1 1 d . . .
N5 N 0.2322(2) 0.52025(17) 0.27110(11) 0.0314(6) Uani 1 1 d . . .
N6 N 0.1951(2) 0.64243(18) 0.19709(11) 0.0371(6) Uani 1 1 d . . .
H6B H 0.1243 0.6804 0.2093 0.045 Uiso 1 1 calc R . .
N7 N 0.40611(19) 0.14208(18) 0.21317(11) 0.0305(6) Uani 1 1 d . . .
N8 N 0.23824(19) 0.27880(18) 0.25136(11) 0.0293(6) Uani 1 1 d . . .
N9 N 0.2554(2) 0.13778(19) 0.19333(11) 0.0357(6) Uani 1 1 d . . .
H9C H 0.2908 0.0704 0.1891 0.043 Uiso 1 1 calc R . .
N10 N 0.41876(19) 0.24990(18) 0.35178(10) 0.0288(6) Uani 1 1 d . . .
N11 N 0.47303(19) 0.31301(18) 0.26342(11) 0.0299(6) Uani 1 1 d . . .
N12 N 0.5238(2) 0.34301(19) 0.34475(11) 0.0357(6) Uani 1 1 d . . .
H12B H 0.5118 0.4064 0.3375 0.043 Uiso 1 1 calc R . .
C1 C 0.2397(4) 0.0102(4) 0.32445(19) 0.0749(14) Uani 1 1 d . . .
H1A H 0.2820 -0.0239 0.2838 0.090 Uiso 1 1 calc R . .
H1B H 0.2063 0.0853 0.3216 0.090 Uiso 1 1 calc R . .
C2 C 0.1490(4) -0.0232(5) 0.3510(2) 0.0924(17) Uani 1 1 d . . .
H2A H 0.0983 0.0002 0.3271 0.111 Uiso 1 1 calc R . .
H2B H 0.1816 -0.0991 0.3490 0.111 Uiso 1 1 calc R . .
C3 C 0.0875(4) 0.0201(4) 0.4136(3) 0.0968(18) Uani 1 1 d . . .
H3A H 0.0345 -0.0077 0.4301 0.116 Uiso 1 1 calc R . .
H3B H 0.0462 0.0956 0.4148 0.116 Uiso 1 1 calc R . .
C4 C 0.1609(5) -0.0048(5) 0.4515(2) 0.1008(18) Uani 1 1 d . . .
H4A H 0.1938 -0.0796 0.4553 0.121 Uiso 1 1 calc R . .
H4B H 0.1174 0.0308 0.4917 0.121 Uiso 1 1 calc R . .
C5 C 0.2525(4) 0.0282(4) 0.42497(18) 0.0775(14) Uani 1 1 d . . .
H5A H 0.2201 0.1041 0.4265 0.093 Uiso 1 1 calc R . .
H5B H 0.3024 0.0053 0.4493 0.093 Uiso 1 1 calc R . .
C6 C 0.3165(3) -0.0166(3) 0.36156(15) 0.0409(8) Uani 1 1 d . . .
H6A H 0.3531 -0.0931 0.3615 0.049 Uiso 1 1 calc R . .
C7 C 0.7459(3) -0.0123(4) 0.23124(18) 0.0723(13) Uani 1 1 d . . .
H7A H 0.7176 0.0631 0.2374 0.087 Uiso 1 1 calc R . .
H7B H 0.7293 -0.0273 0.1963 0.087 Uiso 1 1 calc R . .
C8 C 0.8718(3) -0.0650(4) 0.21887(19) 0.0849(15) Uani 1 1 d . . .
H8A H 0.9011 -0.1397 0.2091 0.102 Uiso 1 1 calc R . .
H8B H 0.9057 -0.0369 0.1843 0.102 Uiso 1 1 calc R . .
C9 C 0.9009(3) -0.0476(3) 0.27192(19) 0.0671(12) Uani 1 1 d . . .
H9A H 0.8809 0.0262 0.2783 0.081 Uiso 1 1 calc R . .
H9B H 0.9805 -0.0869 0.2641 0.081 Uiso 1 1 calc R . .
C10 C 0.8426(3) -0.0810(4) 0.3275(2) 0.0725(12) Uani 1 1 d . . .
H10A H 0.8589 -0.0638 0.3620 0.087 Uiso 1 1 calc R . .
H10B H 0.8696 -0.1564 0.3231 0.087 Uiso 1 1 calc R . .
C11 C 0.7183(3) -0.0276(3) 0.33890(17) 0.0609(11) Uani 1 1 d . . .
H11A H 0.6829 -0.0520 0.3748 0.073 Uiso 1 1 calc R . .
H11B H 0.6905 0.0475 0.3463 0.073 Uiso 1 1 calc R . .
C12 C 0.6888(3) -0.0499(3) 0.28599(15) 0.0428(8) Uani 1 1 d . . .
H12A H 0.7171 -0.1259 0.2791 0.051 Uiso 1 1 calc R . .
C13 C 0.5259(7) -0.2988(6) 0.3627(4) 0.058(2) Uani 0.467(4) 1 d PD B 1
H13A H 0.5736 -0.3233 0.3883 0.070 Uiso 0.467(4) 1 calc PR B 1
H13B H 0.4512 -0.2529 0.3876 0.070 Uiso 0.467(4) 1 calc PR B 1
C14 C 0.5270(12) -0.3867(14) 0.3342(10) 0.050(4) Uani 0.467(4) 1 d PD B 1
H14A H 0.4695 -0.3607 0.3147 0.060 Uiso 0.467(4) 1 calc PR B 1
H14B H 0.5098 -0.4302 0.3650 0.060 Uiso 0.467(4) 1 calc PR B 1
C15 C 0.6343(6) -0.4514(5) 0.2890(4) 0.053(2) Uani 0.467(4) 1 d PD B 1
H15A H 0.6308 -0.5093 0.2714 0.064 Uiso 0.467(4) 1 calc PR B 1
H15B H 0.6921 -0.4801 0.3083 0.064 Uiso 0.467(4) 1 calc PR B 1
C16 C 0.6610(8) -0.3864(6) 0.2409(4) 0.070(3) Uani 0.467(4) 1 d PD B 1
H16A H 0.6079 -0.3654 0.2185 0.084 Uiso 0.467(4) 1 calc PR B 1
H16B H 0.7341 -0.4284 0.2129 0.084 Uiso 0.467(4) 1 calc PR B 1
C17 C 0.6587(7) -0.2885(7) 0.2657(4) 0.058(2) Uani 0.467(4) 1 d PD B 1
H17A H 0.7203 -0.3106 0.2819 0.070 Uiso 0.467(4) 1 calc PR B 1
H17B H 0.6713 -0.2476 0.2322 0.070 Uiso 0.467(4) 1 calc PR B 1
C18 C 0.5739(5) -0.2312(3) 0.3049(3) 0.107(2) Uani 0.467(4) 1 d PD B 1
H18A H 0.5173 -0.2044 0.2842 0.128 Uiso 1 1 calc R B 1
C13' C 0.6767(7) -0.3292(6) 0.3175(5) 0.084(3) Uani 0.533(4) 1 d PD B 2
H13C H 0.7232 -0.3778 0.2816 0.100 Uiso 0.533(4) 1 calc PR B 2
H13D H 0.7216 -0.3069 0.3322 0.100 Uiso 0.533(4) 1 calc PR B 2
C14' C 0.6193(8) -0.3745(7) 0.3640(4) 0.082(3) Uani 0.533(4) 1 d PD B 2
H14C H 0.5767 -0.3247 0.3996 0.099 Uiso 0.533(4) 1 calc PR B 2
H14D H 0.6739 -0.4368 0.3751 0.099 Uiso 0.533(4) 1 calc PR B 2
C15' C 0.5431(14) -0.4032(16) 0.3449(11) 0.087(8) Uani 0.533(4) 1 d PD B 2
H15C H 0.5013 -0.4252 0.3793 0.105 Uiso 0.533(4) 1 calc PR B 2
H15D H 0.5866 -0.4619 0.3140 0.105 Uiso 0.533(4) 1 calc PR B 2
C16' C 0.4642(8) -0.3136(7) 0.3205(4) 0.080(3) Uani 0.533(4) 1 d PD B 2
H16C H 0.4094 -0.2617 0.3537 0.096 Uiso 0.533(4) 1 calc PR B 2
H16D H 0.4256 -0.3388 0.3023 0.096 Uiso 0.533(4) 1 calc PR B 2
C17' C 0.5222(6) -0.2619(5) 0.2738(3) 0.063(2) Uani 0.533(4) 1 d PD B 2
H17C H 0.5757 -0.3111 0.2391 0.076 Uiso 0.533(4) 1 calc PR B 2
H17D H 0.4691 -0.2020 0.2601 0.076 Uiso 0.533(4) 1 calc PR B 2
C18' C 0.5739(5) -0.2312(3) 0.3049(3) 0.107(2) Uani 0.53 1 d PD B 2
C19 C 0.5074(3) -0.0443(2) 0.32414(14) 0.0352(7) Uani 1 1 d . B .
C20 C 0.2469(3) 0.3921(3) 0.10227(14) 0.0389(8) Uani 1 1 d . . .
H20A H 0.1724 0.4164 0.1302 0.047 Uiso 1 1 calc R . .
H20B H 0.2908 0.3207 0.1098 0.047 Uiso 1 1 calc R . .
C21 C 0.2425(3) 0.3932(3) 0.03811(15) 0.0499(9) Uani 1 1 d . . .
H21A H 0.2147 0.3448 0.0318 0.060 Uiso 1 1 calc R . .
H21B H 0.1914 0.4629 0.0320 0.060 Uiso 1 1 calc R . .
C22 C 0.3546(3) 0.3628(3) -0.00712(15) 0.0511(9) Uani 1 1 d . . .
H22A H 0.3480 0.3698 -0.0476 0.061 Uiso 1 1 calc R . .
H22B H 0.4033 0.2901 -0.0046 0.061 Uiso 1 1 calc R . .
C23 C 0.4038(3) 0.4309(3) 0.00448(14) 0.0484(9) Uani 1 1 d . . .
H23A H 0.3589 0.5028 -0.0019 0.058 Uiso 1 1 calc R . .
H23B H 0.4778 0.4078 -0.0238 0.058 Uiso 1 1 calc R . .
C24 C 0.4094(3) 0.4262(2) 0.06790(14) 0.0370(8) Uani 1 1 d . . .
H24A H 0.4411 0.4711 0.0744 0.044 Uiso 1 1 calc R . .
H24B H 0.4577 0.3550 0.0734 0.044 Uiso 1 1 calc R . .
C25 C 0.2966(2) 0.4605(2) 0.11374(13) 0.0321(7) Uani 1 1 d . . .
H25A H 0.2492 0.5329 0.1080 0.038 Uiso 1 1 calc R . .
C26 C 0.2618(3) 0.5585(3) 0.36174(16) 0.0513(10) Uani 1 1 d . . .
H26A H 0.3396 0.5365 0.3400 0.062 Uiso 1 1 calc R . .
H26B H 0.2540 0.4973 0.3777 0.062 Uiso 1 1 calc R . .
C27 C 0.2252(4) 0.6386(3) 0.41383(19) 0.0714(13) Uani 1 1 d . . .
H27A H 0.2652 0.6057 0.4425 0.086 Uiso 1 1 calc R . .
H27B H 0.2435 0.6950 0.3986 0.086 Uiso 1 1 calc R . .
C28 C 0.1042(4) 0.6824(3) 0.44522(17) 0.0730(13) Uani 1 1 d . . .
H28A H 0.0829 0.7368 0.4763 0.088 Uiso 1 1 calc R . .
H28B H 0.0874 0.6275 0.4648 0.088 Uiso 1 1 calc R . .
C29 C 0.0389(3) 0.7270(3) 0.40252(18) 0.0627(11) Uani 1 1 d . . .
H29A H 0.0503 0.7861 0.3856 0.075 Uiso 1 1 calc R . .
H29B H -0.0395 0.7521 0.4241 0.075 Uiso 1 1 calc R . .
C30 C 0.0737(3) 0.6450(3) 0.35210(16) 0.0510(9) Uani 1 1 d . . .
H30A H 0.0566 0.5887 0.3689 0.061 Uiso 1 1 calc R . .
H30B H 0.0318 0.6761 0.3241 0.061 Uiso 1 1 calc R . .
C31 C 0.1955(2) 0.6010(2) 0.31855(13) 0.0325(7) Uani 1 1 d . . .
H31A H 0.2101 0.6583 0.2999 0.039 Uiso 1 1 calc R . .
C32 C 0.3218(3) 0.7184(3) 0.19196(16) 0.0481(9) Uani 1 1 d . . .
H32A H 0.3635 0.6610 0.2123 0.058 Uiso 1 1 calc R . .
H32B H 0.2649 0.7744 0.2226 0.058 Uiso 1 1 calc R . .
C33 C 0.3984(3) 0.7574(3) 0.15038(18) 0.0599(10) Uani 1 1 d . . .
H33A H 0.4296 0.7831 0.1739 0.072 Uiso 1 1 calc R . .
H33B H 0.4591 0.6998 0.1220 0.072 Uiso 1 1 calc R . .
C34 C 0.3384(4) 0.8428(3) 0.1165(2) 0.0700(12) Uani 1 1 d . . .
H34A H 0.3904 0.8634 0.0882 0.084 Uiso 1 1 calc R . .
H34B H 0.2831 0.9033 0.1445 0.084 Uiso 1 1 calc R . .
C35 C 0.2831(4) 0.8085(4) 0.0828(2) 0.0769(14) Uani 1 1 d . . .
H35A H 0.3391 0.7534 0.0515 0.092 Uiso 1 1 calc R . .
H35B H 0.2407 0.8670 0.0634 0.092 Uiso 1 1 calc R . .
C36 C 0.2064(3) 0.7684(3) 0.12432(19) 0.0661(12) Uani 1 1 d . . .
H36A H 0.1455 0.8255 0.1529 0.079 Uiso 1 1 calc R . .
H36B H 0.1756 0.7426 0.1006 0.079 Uiso 1 1 calc R . .
C37 C 0.2681(3) 0.6820(2) 0.15806(14) 0.0360(7) Uani 1 1 d . . .
H37A H 0.3270 0.6244 0.1282 0.043 Uiso 1 1 calc R . .
C38 C 0.2434(2) 0.5405(2) 0.21430(14) 0.0312(7) Uani 1 1 d . . .
C39 C 0.4920(3) 0.0986(3) 0.10088(14) 0.0430(8) Uani 1 1 d . . .
H39A H 0.4863 0.1688 0.0987 0.052 Uiso 1 1 calc R . .
H39B H 0.4284 0.0999 0.0923 0.052 Uiso 1 1 calc R . .
C40 C 0.5980(3) 0.0232(3) 0.05407(15) 0.0525(9) Uani 1 1 d . . .
H40A H 0.5952 0.0435 0.0139 0.063 Uiso 1 1 calc R . .
H40B H 0.6609 0.0275 0.0602 0.063 Uiso 1 1 calc R . .
C41 C 0.6137(3) -0.0879(3) 0.05829(16) 0.0585(10) Uani 1 1 d . . .
H41A H 0.5563 -0.0942 0.0466 0.070 Uiso 1 1 calc R . .
H41B H 0.6849 -0.1345 0.0303 0.070 Uiso 1 1 calc R . .
C42 C 0.6088(3) -0.1203(3) 0.12059(17) 0.0563(10) Uani 1 1 d . . .
H42A H 0.6727 -0.1240 0.1299 0.068 Uiso 1 1 calc R . .
H42B H 0.6124 -0.1897 0.1223 0.068 Uiso 1 1 calc R . .
C43 C 0.5039(3) -0.0449(2) 0.16755(15) 0.0448(8) Uani 1 1 d . . .
H43A H 0.4402 -0.0474 0.1614 0.054 Uiso 1 1 calc R . .
H43B H 0.5065 -0.0659 0.2076 0.054 Uiso 1 1 calc R . .
C44 C 0.4913(3) 0.0654(2) 0.16338(14) 0.0355(7) Uani 1 1 d . . .
H44A H 0.5611 0.0597 0.1667 0.043 Uiso 1 1 calc R . .
C45 C 0.1025(3) 0.3344(3) 0.35057(14) 0.0523(10) Uani 1 1 d . . .
H45A H 0.1267 0.3860 0.3564 0.063 Uiso 1 1 calc R . .
H45B H 0.1469 0.2696 0.3650 0.063 Uiso 1 1 calc R . .
C46 C -0.0187(4) 0.3727(5) 0.38704(19) 0.0872(17) Uani 1 1 d . . .
H46A H -0.0395 0.3169 0.3858 0.105 Uiso 1 1 calc R . .
H46B H -0.0283 0.3892 0.4289 0.105 Uiso 1 1 calc R . .
C47 C -0.0936(3) 0.4670(4) 0.3642(2) 0.0809(15) Uani 1 1 d . . .
H47A H -0.1702 0.4834 0.3860 0.097 Uiso 1 1 calc R . .
H47B H -0.0816 0.5263 0.3717 0.097 Uiso 1 1 calc R . .
C48 C -0.0734(3) 0.4495(4) 0.2983(2) 0.0738(13) Uani 1 1 d . . .
H48A H -0.1193 0.5137 0.2840 0.089 Uiso 1 1 calc R . .
H48B H -0.0942 0.3959 0.2914 0.089 Uiso 1 1 calc R . .
C49 C 0.0472(2) 0.4157(3) 0.26314(15) 0.0445(8) Uani 1 1 d . . .
H49A H 0.0583 0.4047 0.2204 0.053 Uiso 1 1 calc R . .
H49B H 0.0672 0.4706 0.2685 0.053 Uiso 1 1 calc R . .
C50 C 0.1208(2) 0.3159(2) 0.28424(14) 0.0353(7) Uani 1 1 d . . .
H50A H 0.0993 0.2613 0.2788 0.042 Uiso 1 1 calc R . .
C51 C 0.1914(3) 0.1601(3) 0.10486(15) 0.0438(8) Uani 1 1 d . . .
H51A H 0.2443 0.1863 0.0846 0.053 Uiso 1 1 calc R . .
H51B H 0.2269 0.0848 0.0948 0.053 Uiso 1 1 calc R . .
C52 C 0.0919(3) 0.2101(4) 0.08271(17) 0.0658(12) Uani 1 1 d . . .
H52A H 0.0603 0.2858 0.0893 0.079 Uiso 1 1 calc R . .
H52B H 0.1147 0.1916 0.0396 0.079 Uiso 1 1 calc R . .
C53 C 0.0059(3) 0.1751(4) 0.11492(19) 0.0822(15) Uani 1 1 d . . .
H53A H 0.0347 0.1007 0.1044 0.099 Uiso 1 1 calc R . .
H53B H -0.0593 0.2121 0.1018 0.099 Uiso 1 1 calc R . .
C54 C -0.0265(3) 0.1955(4) 0.18220(18) 0.0725(13) Uani 1 1 d . . .
H54A H -0.0790 0.1684 0.2018 0.087 Uiso 1 1 calc R . .
H54B H -0.0624 0.2705 0.1932 0.087 Uiso 1 1 calc R . .
C55 C 0.0739(3) 0.1440(3) 0.20386(16) 0.0523(10) Uani 1 1 d . . .
H55A H 0.1067 0.0685 0.1956 0.063 Uiso 1 1 calc R . .
H55B H 0.0516 0.1599 0.2472 0.063 Uiso 1 1 calc R . .
C56 C 0.1593(3) 0.1828(3) 0.17217(14) 0.0391(8) Uani 1 1 d . . .
H56A H 0.1243 0.2590 0.1812 0.047 Uiso 1 1 calc R . .
C57 C 0.2977(2) 0.1878(2) 0.21914(13) 0.0300(7) Uani 1 1 d . . .
C58 C 0.4363(3) 0.1574(3) 0.44371(14) 0.0426(8) Uani 1 1 d . . .
H58A H 0.5164 0.1283 0.4275 0.051 Uiso 1 1 calc R . .
H58B H 0.4141 0.1083 0.4316 0.051 Uiso 1 1 calc R . .
C59 C 0.4018(3) 0.1718(3) 0.51202(16) 0.0596(11) Uani 1 1 d . . .
H59A H 0.4334 0.1041 0.5275 0.072 Uiso 1 1 calc R . .
H59B H 0.4306 0.2153 0.5240 0.072 Uiso 1 1 calc R . .
C60 C 0.2767(3) 0.2226(4) 0.53929(16) 0.0671(12) Uani 1 1 d . . .
H60A H 0.2488 0.1745 0.5325 0.081 Uiso 1 1 calc R . .
H60B H 0.2570 0.2371 0.5826 0.081 Uiso 1 1 calc R . .
C61 C 0.2237(3) 0.3222(3) 0.51216(17) 0.0626(11) Uani 1 1 d . . .
H61A H 0.2439 0.3734 0.5236 0.075 Uiso 1 1 calc R . .
H61B H 0.1437 0.3499 0.5280 0.075 Uiso 1 1 calc R . .
C62 C 0.2593(3) 0.3053(3) 0.44442(15) 0.0435(8) Uani 1 1 d . . .
H62A H 0.2244 0.3715 0.4281 0.052 Uiso 1 1 calc R . .
H62B H 0.2349 0.2575 0.4329 0.052 Uiso 1 1 calc R . .
C63 C 0.3836(2) 0.2608(2) 0.41796(14) 0.0356(7) Uani 1 1 d . . .
H63A H 0.4067 0.3093 0.4309 0.043 Uiso 1 1 calc R . .
C64 C 0.6050(3) 0.2512(3) 0.16366(15) 0.0511(9) Uani 1 1 d . . .
H64A H 0.5451 0.2737 0.1461 0.061 Uiso 1 1 calc R . .
H64B H 0.6233 0.1798 0.1739 0.061 Uiso 1 1 calc R . .
C65 C 0.7049(3) 0.2539(4) 0.11787(18) 0.0758(14) Uani 1 1 d . . .
H65A H 0.7670 0.2239 0.1340 0.091 Uiso 1 1 calc R . .
H65B H 0.7246 0.2106 0.0815 0.091 Uiso 1 1 calc R . .
C66 C 0.6864(4) 0.3609(5) 0.1018(2) 0.102(2) Uani 1 1 d . . .
H66A H 0.6330 0.3870 0.0796 0.122 Uiso 1 1 calc R . .
H66B H 0.7555 0.3590 0.0760 0.122 Uiso 1 1 calc R . .
C67 C 0.6443(4) 0.4330(4) 0.1574(3) 0.0956(19) Uani 1 1 d . . .
H67A H 0.6260 0.5038 0.1459 0.115 Uiso 1 1 calc R . .
H67B H 0.7028 0.4128 0.1758 0.115 Uiso 1 1 calc R . .
C68 C 0.5421(3) 0.4324(3) 0.20393(19) 0.0582(11) Uani 1 1 d . . .
H68A H 0.4803 0.4602 0.1876 0.070 Uiso 1 1 calc R . .
H68B H 0.5215 0.4766 0.2401 0.070 Uiso 1 1 calc R . .
C69 C 0.5673(2) 0.3205(2) 0.21981(15) 0.0391(8) Uani 1 1 d . . .
H69A H 0.6281 0.2952 0.2375 0.047 Uiso 1 1 calc R . .
C70 C 0.5667(3) 0.3592(3) 0.43745(16) 0.0518(9) Uani 1 1 d . . .
H70A H 0.4901 0.3793 0.4610 0.062 Uiso 1 1 calc R . .
H70B H 0.5739 0.4225 0.4258 0.062 Uiso 1 1 calc R . .
C71 C 0.6411(3) 0.3023(4) 0.47568(17) 0.0638(11) Uani 1 1 d . . .
H71A H 0.6209 0.3479 0.5111 0.077 Uiso 1 1 calc R . .
H71B H 0.6310 0.2409 0.4892 0.077 Uiso 1 1 calc R . .
C72 C 0.7605(3) 0.2692(4) 0.43991(18) 0.0653(12) Uani 1 1 d . . .
H72A H 0.7720 0.3310 0.4297 0.078 Uiso 1 1 calc R . .
H72B H 0.8075 0.2295 0.4643 0.078 Uiso 1 1 calc R . .
C73 C 0.7920(3) 0.2036(3) 0.38322(18) 0.0591(11) Uani 1 1 d . . .
H73A H 0.7891 0.1381 0.3937 0.071 Uiso 1 1 calc R . .
H73B H 0.8678 0.1873 0.3596 0.071 Uiso 1 1 calc R . .
C74 C 0.7166(3) 0.2580(3) 0.34540(15) 0.0440(8) Uani 1 1 d . . .
H74A H 0.7259 0.3193 0.3308 0.053 Uiso 1 1 calc R . .
H74B H 0.7368 0.2111 0.3105 0.053 Uiso 1 1 calc R . .
C75 C 0.5966(3) 0.2911(3) 0.38171(14) 0.0377(8) Uani 1 1 d . . .
H75A H 0.5885 0.2279 0.3945 0.045 Uiso 1 1 calc R . .
C76 C 0.4728(2) 0.2999(2) 0.32046(14) 0.0292(7) Uani 1 1 d . . .
O1 O 0.0484(17) 0.9261(16) 0.0224(11) 0.288(13) Uani 0.50 1 d PD C -3
C77 C 0.1230(7) 0.9680(7) 0.0009(4) 0.065(3) Uani 0.50 1 d PD C -3
H77A H 0.1233 1.0067 0.0337 0.078 Uiso 0.50 1 calc PR C -3
H77B H 0.1974 0.9124 -0.0168 0.078 Uiso 0.50 1 calc PR C -3
C78 C 0.0901(10) 1.0341(11) -0.0423(6) 0.107(4) Uani 0.50 1 d PD C -3
H78A H 0.1229 0.9957 -0.0820 0.128 Uiso 0.50 1 calc PR C -3
H78B H 0.1118 1.0899 -0.0438 0.128 Uiso 0.50 1 calc PR C -3
C79 C -0.0337(10) 1.0775(9) -0.0228(5) 0.070(4) Uani 0.50 1 d PD C -3
H79A H -0.0683 1.1480 -0.0032 0.084 Uiso 0.50 1 calc PR C -3
H79B H -0.0590 1.0799 -0.0575 0.084 Uiso 0.50 1 calc PR C -3
C80 C -0.0616(14) 1.0096(11) 0.0185(7) 0.104(5) Uani 0.50 1 d PD C -3
H80A H -0.0996 0.9790 0.0035 0.125 Uiso 0.50 1 calc PR C -3
H80B H -0.1089 1.0473 0.0578 0.125 Uiso 0.50 1 calc PR C -3
O2 O 0.0750(6) 0.4534(6) -0.1445(3) 0.211(3) Uani 1 1 d D . .
C81 C 0.1056(9) 0.4343(8) -0.0929(5) 0.202(5) Uani 1 1 d D . .
H81A H 0.0656 0.4978 -0.0655 0.243 Uiso 1 1 calc R . .
H81B H 0.1843 0.4136 -0.1029 0.243 Uiso 1 1 calc R . .
C82 C 0.0825(8) 0.3553(7) -0.0646(3) 0.172(4) Uani 1 1 d D . .
H82A H 0.0243 0.3831 -0.0262 0.207 Uiso 1 1 calc R . .
H82B H 0.1482 0.3005 -0.0573 0.207 Uiso 1 1 calc R . .
C83 C 0.0475(7) 0.3149(6) -0.1047(5) 0.166(3) Uani 1 1 d D . .
H83A H 0.0933 0.2399 -0.1140 0.200 Uiso 1 1 calc R . .
H83B H -0.0291 0.3280 -0.0863 0.200 Uiso 1 1 calc R . .
C84 C 0.0587(7) 0.3668(7) -0.1578(4) 0.151(3) Uani 1 1 d D . .
H84A H -0.0077 0.3910 -0.1700 0.181 Uiso 1 1 calc R . .
H84B H 0.1216 0.3197 -0.1905 0.181 Uiso 1 1 calc R . .

loop_
_atom_site_aniso_label
_atom_site_aniso_U_11
_atom_site_aniso_U_22
_atom_site_aniso_U_33
_atom_site_aniso_U_23
_atom_site_aniso_U_13
_atom_site_aniso_U_12
Fe1 0.0289(2) 0.0238(2) 0.0312(3) 0.00381(18) -0.0101(2) -0.01086(19)
Fe2 0.0256(2) 0.0253(2) 0.0321(3) 0.00642(19) -0.0099(2) -0.01159(19)
N1 0.0366(15) 0.0324(15) 0.0538(19) 0.0149(13) -0.0174(14) -0.0182(13)
N2 0.0300(14) 0.0391(16) 0.059(2) 0.0205(14) -0.0103(14) -0.0098(13)
N3 0.0616(19) 0.0326(16) 0.0441(18) 0.0112(13) -0.0231(15) -0.0139(15)
N4 0.0360(14) 0.0262(13) 0.0297(15) 0.0030(11) -0.0103(12) -0.0131(12)
N5 0.0375(15) 0.0214(12) 0.0306(15) 0.0030(11) -0.0104(12) -0.0094(11)
N6 0.0320(14) 0.0291(14) 0.0450(17) 0.0121(12) -0.0115(13) -0.0104(12)
N7 0.0294(14) 0.0282(13) 0.0311(15) 0.0062(11) -0.0081(12) -0.0117(11)
N8 0.0290(13) 0.0271(13) 0.0330(15) 0.0053(11) -0.0112(12) -0.0130(11)
N9 0.0390(15) 0.0304(14) 0.0432(17) 0.0031(12) -0.0159(13) -0.0181(12)
N10 0.0292(13) 0.0333(14) 0.0262(14) 0.0049(11) -0.0075(11) -0.0167(12)
N11 0.0261(13) 0.0359(14) 0.0297(15) 0.0109(11) -0.0101(11) -0.0155(11)
N12 0.0369(15) 0.0286(14) 0.0483(17) 0.0066(12) -0.0192(13) -0.0167(12)
C1 0.078(3) 0.127(4) 0.065(3) 0.045(3) -0.036(2) -0.081(3)
C2 0.088(4) 0.151(5) 0.096(4) 0.061(4) -0.050(3) -0.095(4)
C3 0.062(3) 0.107(4) 0.134(5) 0.033(4) -0.016(3) -0.061(3)
C4 0.110(4) 0.145(5) 0.063(3) 0.004(3) 0.014(3) -0.095(4)
C5 0.084(3) 0.111(4) 0.054(3) 0.004(3) -0.004(2) -0.068(3)
C6 0.046(2) 0.0376(18) 0.049(2) 0.0160(16) -0.0152(17) -0.0280(16)
C7 0.034(2) 0.118(4) 0.049(3) 0.021(2) -0.0129(19) -0.022(2)
C8 0.037(2) 0.133(4) 0.062(3) 0.001(3) -0.006(2) -0.023(3)
C9 0.043(2) 0.069(3) 0.082(3) 0.002(2) -0.023(2) -0.016(2)
C10 0.065(3) 0.083(3) 0.075(3) 0.010(3) -0.037(3) -0.029(3)
C11 0.057(2) 0.072(3) 0.054(3) 0.007(2) -0.014(2) -0.031(2)
C12 0.0360(18) 0.0332(18) 0.050(2) 0.0061(16) -0.0144(17) -0.0070(15)
C13 0.064(6) 0.044(5) 0.064(6) 0.018(4) -0.027(5) -0.020(4)
C14 0.051(7) 0.045(9) 0.065(10) 0.021(7) -0.022(7) -0.031(6)
C15 0.045(5) 0.033(4) 0.086(7) 0.007(4) -0.022(5) -0.021(4)
C16 0.073(6) 0.045(5) 0.081(7) -0.005(5) -0.017(5) -0.020(5)
C17 0.052(5) 0.048(5) 0.080(7) 0.009(5) -0.023(5) -0.026(5)
C18 0.149(6) 0.029(2) 0.180(6) 0.023(3) -0.127(5) -0.025(3)
C13' 0.071(6) 0.044(5) 0.123(9) -0.001(5) -0.044(6) -0.004(4)
C14' 0.081(6) 0.084(7) 0.085(7) 0.030(5) -0.051(6) -0.026(6)
C15' 0.123(15) 0.049(8) 0.079(10) 0.024(7) -0.032(10) -0.031(8)
C16' 0.104(7) 0.057(5) 0.120(8) 0.037(5) -0.068(7) -0.053(6)
C17' 0.080(6) 0.037(4) 0.080(6) 0.012(4) -0.038(5) -0.024(4)
C18' 0.149(6) 0.029(2) 0.180(6) 0.023(3) -0.127(5) -0.025(3)
C19 0.0443(19) 0.0280(17) 0.0307(19) 0.0049(14) -0.0147(16) -0.0123(16)
C20 0.0406(19) 0.0445(19) 0.0342(19) 0.0048(15) -0.0092(16) -0.0231(16)
C21 0.056(2) 0.064(2) 0.044(2) 0.0085(18) -0.0228(19) -0.034(2)
C22 0.062(2) 0.060(2) 0.031(2) -0.0001(17) -0.0140(18) -0.027(2)
C23 0.053(2) 0.060(2) 0.030(2) 0.0098(17) -0.0063(17) -0.0279(19)
C24 0.0399(18) 0.0342(17) 0.038(2) 0.0047(14) -0.0090(16) -0.0199(15)
C25 0.0372(17) 0.0318(16) 0.0279(18) 0.0107(13) -0.0123(14) -0.0155(14)
C26 0.061(2) 0.038(2) 0.057(2) -0.0005(17) -0.035(2) -0.0128(18)
C27 0.086(3) 0.061(3) 0.069(3) -0.010(2) -0.048(3) -0.017(2)
C28 0.110(4) 0.072(3) 0.035(2) -0.012(2) -0.005(2) -0.048(3)
C29 0.044(2) 0.068(3) 0.064(3) -0.027(2) 0.001(2) -0.023(2)
C30 0.038(2) 0.054(2) 0.053(2) -0.0118(18) -0.0081(18) -0.0164(18)
C31 0.0365(17) 0.0267(16) 0.0335(18) 0.0028(13) -0.0100(15) -0.0140(14)
C32 0.056(2) 0.041(2) 0.048(2) 0.0042(17) -0.0128(19) -0.0250(18)
C33 0.069(3) 0.056(2) 0.064(3) 0.006(2) -0.017(2) -0.039(2)
C34 0.075(3) 0.049(2) 0.083(3) 0.019(2) -0.012(3) -0.035(2)
C35 0.078(3) 0.079(3) 0.084(3) 0.053(3) -0.035(3) -0.042(3)
C36 0.063(3) 0.067(3) 0.078(3) 0.045(2) -0.035(2) -0.033(2)
C37 0.0410(18) 0.0278(16) 0.0371(19) 0.0073(14) -0.0111(16) -0.0146(15)
C38 0.0289(16) 0.0296(17) 0.040(2) 0.0077(15) -0.0144(15) -0.0151(14)
C39 0.0406(19) 0.045(2) 0.041(2) 0.0078(16) -0.0103(17) -0.0189(17)
C40 0.048(2) 0.070(3) 0.031(2) 0.0038(18) -0.0036(17) -0.026(2)
C41 0.052(2) 0.057(2) 0.045(2) -0.0132(19) -0.0006(19) -0.014(2)
C42 0.057(2) 0.037(2) 0.057(3) -0.0064(18) -0.011(2) -0.0086(18)
C43 0.054(2) 0.0321(18) 0.040(2) -0.0004(15) -0.0123(18) -0.0134(17)
C44 0.0324(17) 0.0353(18) 0.0338(19) 0.0027(14) -0.0065(15) -0.0133(15)
C45 0.066(3) 0.069(3) 0.030(2) 0.0029(18) -0.0073(18) -0.043(2)
C46 0.098(4) 0.142(5) 0.038(3) -0.012(3) 0.018(3) -0.091(4)
C47 0.043(2) 0.097(4) 0.082(4) -0.036(3) 0.017(2) -0.033(3)
C48 0.031(2) 0.087(3) 0.085(3) -0.029(3) -0.002(2) -0.017(2)
C49 0.0278(17) 0.047(2) 0.048(2) -0.0089(17) -0.0058(16) -0.0097(16)
C50 0.0319(17) 0.0414(18) 0.0343(19) 0.0013(15) -0.0040(15) -0.0214(15)
C51 0.0414(19) 0.052(2) 0.043(2) 0.0022(17) -0.0138(17) -0.0252(17)
C52 0.050(2) 0.103(3) 0.050(3) 0.003(2) -0.024(2) -0.034(2)
C53 0.055(3) 0.140(5) 0.069(3) -0.004(3) -0.024(2) -0.054(3)
C54 0.042(2) 0.121(4) 0.065(3) -0.003(3) -0.010(2) -0.049(3)
C55 0.050(2) 0.067(3) 0.049(2) -0.0021(19) -0.0063(19) -0.040(2)
C56 0.0370(18) 0.048(2) 0.039(2) 0.0012(16) -0.0120(16) -0.0240(16)
C57 0.0374(17) 0.0320(17) 0.0247(17) 0.0122(14) -0.0108(14) -0.0193(15)
C58 0.044(2) 0.052(2) 0.036(2) 0.0119(16) -0.0123(16) -0.0267(18)
C59 0.069(3) 0.091(3) 0.035(2) 0.018(2) -0.019(2) -0.049(2)
C60 0.070(3) 0.109(4) 0.030(2) 0.005(2) -0.003(2) -0.055(3)
C61 0.052(2) 0.084(3) 0.047(2) -0.010(2) 0.004(2) -0.038(2)
C62 0.0367(18) 0.051(2) 0.041(2) -0.0009(16) -0.0053(16) -0.0217(17)
C63 0.0356(17) 0.0428(19) 0.0345(19) 0.0025(15) -0.0090(15) -0.0238(16)
C64 0.0353(19) 0.068(3) 0.037(2) 0.0093(18) -0.0071(16) -0.0150(18)
C65 0.039(2) 0.116(4) 0.052(3) 0.028(3) -0.006(2) -0.024(2)
C66 0.042(3) 0.163(6) 0.085(4) 0.079(4) -0.015(3) -0.044(3)
C67 0.056(3) 0.097(4) 0.145(5) 0.077(4) -0.031(3) -0.051(3)
C68 0.041(2) 0.055(2) 0.086(3) 0.033(2) -0.022(2) -0.0293(19)
C69 0.0278(17) 0.0434(19) 0.048(2) 0.0158(16) -0.0145(16) -0.0173(15)
C70 0.050(2) 0.065(2) 0.048(2) -0.0088(19) -0.0130(19) -0.033(2)
C71 0.073(3) 0.103(3) 0.042(2) 0.006(2) -0.024(2) -0.058(3)
C72 0.064(3) 0.095(3) 0.063(3) 0.017(2) -0.038(2) -0.048(3)
C73 0.042(2) 0.070(3) 0.073(3) 0.012(2) -0.032(2) -0.023(2)
C74 0.0371(19) 0.053(2) 0.046(2) 0.0052(17) -0.0147(17) -0.0224(17)
C75 0.0362(18) 0.0434(19) 0.041(2) 0.0093(16) -0.0181(16) -0.0212(16)
C76 0.0208(15) 0.0223(15) 0.041(2) 0.0032(14) -0.0089(14) -0.0074(13)
O1 0.157(19) 0.26(3) 0.40(3) 0.01(2) -0.15(2) -0.001(17)
C77 0.042(5) 0.084(6) 0.060(6) 0.002(5) -0.034(5) -0.009(5)
C78 0.094(10) 0.111(12) 0.101(12) 0.006(8) -0.047(9) -0.023(8)
C79 0.087(10) 0.052(7) 0.055(7) 0.004(5) -0.043(7) -0.004(7)
C80 0.116(12) 0.092(11) 0.098(14) -0.001(9) -0.027(10) -0.044(11)
O2 0.267(8) 0.193(7) 0.205(7) 0.055(5) -0.117(6) -0.107(6)
C81 0.276(12) 0.199(10) 0.198(10) 0.029(8) -0.179(10) -0.097(9)
C82 0.214(10) 0.148(8) 0.105(6) 0.013(5) -0.089(7) -0.013(7)
C83 0.206(9) 0.124(6) 0.175(9) 0.030(6) -0.107(8) -0.050(6)
C84 0.181(8) 0.127(7) 0.162(8) -0.005(6) -0.086(6) -0.060(6)

loop_
_atom_type_symbol
_atom_type_description
_atom_type_scat_dispersion_real
_atom_type_scat_dispersion_imag
_atom_type_scat_source
C C 0.0033 0.0016 'International Tables Vol C Tables 4.2.6.8 and 6.1.1.4'
H H 0.0000 0.0000 'International Tables Vol C Tables 4.2.6.8 and 6.1.1.4'
N N 0.0061 0.0033 'International Tables Vol C Tables 4.2.6.8 and 6.1.1.4'
Fe Fe 0.3463 0.8444 'International Tables Vol C Tables 4.2.6.8 and 6.1.1.4'
O O 0.0106 0.0060 'International Tables Vol C Tables 4.2.6.8 and 6.1.1.4'

loop_
_geom_angle_atom_site_label_1
_geom_angle_atom_site_label_2
_geom_angle_atom_site_label_3
_geom_angle
_geom_angle_site_symmetry_1
_geom_angle_site_symmetry_3
_geom_angle_publ_flag
N10 Fe1 N7 134.05(9) . . ?
N10 Fe1 N2 108.20(11) . . ?
N7 Fe1 N2 109.40(11) . . ?
N10 Fe1 N1 115.93(10) . . ?
N7 Fe1 N1 104.18(10) . . ?
N2 Fe1 N1 63.09(10) . . ?
N8 Fe2 N11 129.10(9) . . ?
N8 Fe2 N4 107.52(9) . . ?
N11 Fe2 N4 117.01(9) . . ?
N8 Fe2 N5 114.35(9) . . ?
N11 Fe2 N5 107.18(9) . . ?
N4 Fe2 N5 63.07(9) . . ?
C19 N1 C6 123.4(3) . . ?
C19 N1 Fe1 91.56(18) . . ?
C6 N1 Fe1 145.0(2) . . ?
C19 N2 C12 122.2(3) . . ?
C19 N2 Fe1 91.86(19) . . ?
C12 N2 Fe1 145.0(2) . . ?
C19 N3 C18 120.8(3) . . ?
C38 N4 C25 121.8(2) . . ?
C38 N4 Fe2 91.64(18) . . ?
C25 N4 Fe2 142.89(18) . . ?
C38 N5 C31 121.9(2) . . ?
C38 N5 Fe2 90.93(17) . . ?
C31 N5 Fe2 143.85(19) . . ?
C38 N6 C37 118.0(2) . . ?
C57 N7 C44 124.2(2) . . ?
C57 N7 Fe1 111.52(19) . . ?
C44 N7 Fe1 119.42(18) . . ?
C57 N8 C50 122.0(2) . . ?
C57 N8 Fe2 111.38(19) . . ?
C50 N8 Fe2 126.58(19) . . ?
C57 N9 C56 128.8(3) . . ?
C76 N10 C63 120.7(2) . . ?
C76 N10 Fe1 107.72(19) . . ?
C63 N10 Fe1 129.80(18) . . ?
C76 N11 C69 118.8(2) . . ?
C76 N11 Fe2 118.36(18) . . ?
C69 N11 Fe2 121.07(18) . . ?
C76 N12 C75 126.0(2) . . ?
C6 C1 C2 112.3(3) . . ?
C3 C2 C1 111.5(4) . . ?
C2 C3 C4 112.2(4) . . ?
C3 C4 C5 111.8(4) . . ?
C6 C5 C4 112.0(4) . . ?
N1 C6 C5 113.1(3) . . ?
N1 C6 C1 110.2(3) . . ?
C5 C6 C1 110.0(3) . . ?
C12 C7 C8 111.6(3) . . ?
C9 C8 C7 111.2(4) . . ?
C8 C9 C10 111.3(4) . . ?
C9 C10 C11 111.3(3) . . ?
C12 C11 C10 111.4(3) . . ?
N2 C12 C11 112.7(3) . . ?
N2 C12 C7 110.2(3) . . ?
C11 C12 C7 107.9(3) . . ?
C14 C13 C18 107.5(9) . . ?
C13 C14 C15 113.0(9) . . ?
C14 C15 C16 109.7(9) . . ?
C15 C16 C17 112.8(7) . . ?
C18 C17 C16 116.6(7) . . ?
C17 C18 N3 131.9(6) . . ?
C17 C18 C13 113.6(6) . . ?
N3 C18 C13 96.2(5) . . ?
C13' C14' C15' 113.6(10) . . ?
C14' C15' C16' 111.9(13) . . ?
C15' C16' C17' 112.6(10) . . ?
N1 C19 N2 113.5(3) . . ?
N1 C19 N3 123.1(3) . . ?
N2 C19 N3 123.4(3) . . ?
C25 C20 C21 111.9(3) . . ?
C22 C21 C20 111.5(3) . . ?
C21 C22 C23 110.6(3) . . ?
C22 C23 C24 110.7(3) . . ?
C23 C24 C25 111.7(3) . . ?
N4 C25 C20 111.1(2) . . ?
N4 C25 C24 111.9(2) . . ?
C20 C25 C24 108.9(3) . . ?
C31 C26 C27 112.3(3) . . ?
C28 C27 C26 111.5(3) . . ?
C27 C28 C29 111.7(3) . . ?
C28 C29 C30 110.5(3) . . ?
C31 C30 C29 111.7(3) . . ?
N5 C31 C30 113.1(3) . . ?
N5 C31 C26 109.5(2) . . ?
C30 C31 C26 110.2(3) . . ?
C37 C32 C33 111.4(3) . . ?
C34 C33 C32 111.0(3) . . ?
C33 C34 C35 111.1(3) . . ?
C34 C35 C36 111.7(4) . . ?
C37 C36 C35 110.6(3) . . ?
N6 C37 C32 112.4(3) . . ?
N6 C37 C36 110.6(3) . . ?
C32 C37 C36 110.3(3) . . ?
N4 C38 N5 114.4(3) . . ?
N4 C38 N6 122.9(3) . . ?
N5 C38 N6 122.7(3) . . ?
C44 C39 C40 110.4(3) . . ?
C41 C40 C39 111.4(3) . . ?
C42 C41 C40 111.8(3) . . ?
C41 C42 C43 112.1(3) . . ?
C44 C43 C42 110.7(3) . . ?
N7 C44 C39 115.8(3) . . ?
N7 C44 C43 116.2(3) . . ?
C39 C44 C43 110.8(3) . . ?
C50 C45 C46 111.4(3) . . ?
C47 C46 C45 112.7(4) . . ?
C48 C47 C46 111.2(4) . . ?
C47 C48 C49 111.0(3) . . ?
C50 C49 C48 110.8(3) . . ?
N8 C50 C45 109.2(3) . . ?
N8 C50 C49 113.2(2) . . ?
C45 C50 C49 108.8(3) . . ?
C52 C51 C56 111.4(3) . . ?
C53 C52 C51 111.0(3) . . ?
C52 C53 C54 111.5(3) . . ?
C53 C54 C55 110.8(3) . . ?
C54 C55 C56 110.4(3) . . ?
N9 C56 C51 111.5(3) . . ?
N9 C56 C55 112.1(3) . . ?
C51 C56 C55 109.2(3) . . ?
N8 C57 N7 116.0(3) . . ?
N8 C57 N9 124.4(3) . . ?
N7 C57 N9 119.6(3) . . ?
C63 C58 C59 111.0(3) . . ?
C60 C59 C58 111.3(3) . . ?
C61 C60 C59 111.2(3) . . ?
C60 C61 C62 111.4(3) . . ?
C61 C62 C63 111.1(3) . . ?
N10 C63 C62 111.6(2) . . ?
N10 C63 C58 112.2(3) . . ?
C62 C63 C58 108.5(3) . . ?
C69 C64 C65 111.6(3) . . ?
C66 C65 C64 113.1(4) . . ?
C65 C66 C67 110.6(4) . . ?
C66 C67 C68 113.3(4) . . ?
C67 C68 C69 109.6(3) . . ?
N11 C69 C64 109.7(3) . . ?
N11 C69 C68 113.0(3) . . ?
C64 C69 C68 109.8(3) . . ?
C75 C70 C71 111.0(3) . . ?
C72 C71 C70 110.4(3) . . ?
C73 C72 C71 110.7(3) . . ?
C72 C73 C74 112.2(3) . . ?
C75 C74 C73 111.0(3) . . ?
N12 C75 C70 112.2(3) . . ?
N12 C75 C74 110.8(3) . . ?
C70 C75 C74 109.6(3) . . ?
N10 C76 N11 117.5(3) . . ?
N10 C76 N12 123.1(3) . . ?
N11 C76 N12 119.3(2) . . ?
C77 O1 C80 105.6(14) . . ?
C78 C77 O1 107.8(12) . . ?
C77 C78 C79 105.1(10) . . ?
C80 C79 C78 106.8(9) . . ?
C79 C80 O1 104.7(12) . . ?
C81 O2 C84 106.3(7) . . ?
O2 C81 C82 110.4(7) . . ?
C81 C82 C83 106.4(7) . . ?
C84 C83 C82 106.9(7) . . ?
C83 C84 O2 107.1(7) . . ?

loop_
_geom_bond_atom_site_label_1
_geom_bond_atom_site_label_2
_geom_bond_distance
_geom_bond_site_symmetry_2
_geom_bond_publ_flag
Fe1 N10 2.050(2) . ?
Fe1 N7 2.050(2) . ?
Fe1 N2 2.112(3) . ?
Fe1 N1 2.122(2) . ?
Fe2 N8 2.033(2) . ?
Fe2 N11 2.056(2) . ?
Fe2 N4 2.123(2) . ?
Fe2 N5 2.134(2) . ?
N1 C19 1.322(4) . ?
N1 C6 1.459(4) . ?
N2 C19 1.327(4) . ?
N2 C12 1.458(4) . ?
N3 C19 1.402(4) . ?
N3 C18 1.414(5) . ?
N4 C38 1.321(4) . ?
N4 C25 1.469(4) . ?
N5 C38 1.328(4) . ?
N5 C31 1.459(4) . ?
N6 C38 1.416(4) . ?
N6 C37 1.465(4) . ?
N7 C57 1.352(4) . ?
N7 C44 1.473(4) . ?
N8 C57 1.325(4) . ?
N8 C50 1.472(4) . ?
N9 C57 1.382(4) . ?
N9 C56 1.462(4) . ?
N10 C76 1.323(3) . ?
N10 C63 1.478(4) . ?
N11 C76 1.343(4) . ?
N11 C69 1.470(4) . ?
N12 C76 1.393(3) . ?
N12 C75 1.475(4) . ?
C1 C6 1.508(5) . ?
C1 C2 1.528(5) . ?
C2 C3 1.473(7) . ?
C3 C4 1.489(7) . ?
C4 C5 1.535(5) . ?
C5 C6 1.496(5) . ?
C7 C12 1.517(5) . ?
C7 C8 1.547(5) . ?
C8 C9 1.494(6) . ?
C9 C10 1.505(6) . ?
C10 C11 1.529(5) . ?
C11 C12 1.520(5) . ?
C13 C14 1.460(18) . ?
C13 C18 1.777(9) . ?
C14 C15 1.486(18) . ?
C15 C16 1.499(10) . ?
C16 C17 1.543(10) . ?
C17 C18 1.234(9) . ?
C13' C14' 1.467(12) . ?
C14' C15' 1.507(18) . ?
C15' C16' 1.511(15) . ?
C16' C17' 1.537(10) . ?
C20 C25 1.523(4) . ?
C20 C21 1.528(4) . ?
C21 C22 1.514(5) . ?
C22 C23 1.514(5) . ?
C23 C24 1.514(4) . ?
C24 C25 1.519(4) . ?
C26 C31 1.516(4) . ?
C26 C27 1.532(5) . ?
C27 C28 1.498(6) . ?
C28 C29 1.501(6) . ?
C29 C30 1.527(5) . ?
C30 C31 1.517(4) . ?
C32 C37 1.508(4) . ?
C32 C33 1.520(5) . ?
C33 C34 1.502(5) . ?
C34 C35 1.504(6) . ?
C35 C36 1.530(5) . ?
C36 C37 1.516(4) . ?
C39 C44 1.519(4) . ?
C39 C40 1.535(5) . ?
C40 C41 1.520(5) . ?
C41 C42 1.504(5) . ?
C42 C43 1.529(5) . ?
C43 C44 1.523(4) . ?
C45 C50 1.520(4) . ?
C45 C46 1.532(6) . ?
C46 C47 1.503(7) . ?
C47 C48 1.504(6) . ?
C48 C49 1.526(5) . ?
C49 C50 1.522(4) . ?
C51 C52 1.518(5) . ?
C51 C56 1.520(4) . ?
C52 C53 1.513(5) . ?
C53 C54 1.515(5) . ?
C54 C55 1.523(5) . ?
C55 C56 1.540(4) . ?
C58 C63 1.529(4) . ?
C58 C59 1.528(4) . ?
C59 C60 1.531(5) . ?
C60 C61 1.507(6) . ?
C61 C62 1.517(5) . ?
C62 C63 1.524(4) . ?
C64 C69 1.508(5) . ?
C64 C65 1.522(5) . ?
C65 C66 1.494(7) . ?
C66 C67 1.508(7) . ?
C67 C68 1.541(5) . ?
C68 C69 1.542(4) . ?
C70 C75 1.517(4) . ?
C70 C71 1.526(5) . ?
C71 C72 1.518(5) . ?
C72 C73 1.509(5) . ?
C73 C74 1.523(4) . ?
C74 C75 1.528(4) . ?
O1 C77 1.405(17) . ?
O1 C80 1.525(16) . ?
C77 C78 1.394(13) . ?
C78 C79 1.513(14) . ?
C79 C80 1.438(14) . ?
O2 C81 1.383(8) . ?
O2 C84 1.436(8) . ?
C81 C82 1.402(10) . ?
C82 C83 1.444(9) . ?
C83 C84 1.425(9) . ?
